data_7710109
loop_
_publ_author_name
'Zhang, Yue'
'Wang, Xiang'
'Wang, Yue'
'Xu, Na'
'Wang, Xiu-Li'

_publ_section_title
;
 Cobalt complexes tuned by Anderson-type polyoxometalates and bis-amide
 derivative ligands featuring a &#x2018;V&#x2019;-like connector for
 efficient ampere sensing and the visible-light catalytic reduction of
 Cr(vi)
;
_journal_name_full 'Dalton Transactions'
_journal_paper_doi 10.1039/D1DT04341B
_journal_year 2022
_chemical_formula_moiety 'C50 H54 Co2 Mo6 N8 O34 Te, 2(H2 O)'
_chemical_formula_sum 'C50 H58 Co2 Mo6 N8 O36 Te'
_chemical_formula_weight 2168.14
_space_group_crystal_system triclinic
_space_group_IT_number 2
_space_group_name_Hall '-P 1'
_space_group_name_H-M_alt 'P -1'
_atom_sites_solution_hydrogens mixed
_atom_sites_solution_primary dual
_audit_creation_date 2021-08-04
_audit_creation_method
;
Olex2 1.3-alpha
(compiled 2020.11.12 svn.r5f609507 for OlexSys, GUI svn.r6272)
;
_audit_update_record
;
2021-12-09 deposited with the CCDC.	2022-04-11 downloaded from the CCDC.
;
_cell_angle_alpha 87.576(3)
_cell_angle_beta 86.380(3)
_cell_angle_gamma 78.615(3)
_cell_formula_units_Z 1
_cell_length_a 8.9146(11)
_cell_length_b 10.3622(13)
_cell_length_c 18.449(2)
_cell_measurement_reflns_used 830
_cell_measurement_temperature 273.15
_cell_measurement_theta_max 25.127
_cell_measurement_theta_min 1.628
_cell_volume 1666.6(3)
_computing_cell_refinement 'SAINT+ Ver. 2016.5-0 (Bruker-AXS, 2016)'
_computing_data_collection 'APEX3 Ver. 2016.5-0 (Bruker-AXS, 2016)'
_computing_data_reduction 'SAINT+ Ver. 2016.5-0 (Bruker-AXS, 2016)'
_computing_molecular_graphics 'OLEX2 (Dolomanov et al., 2009)'
_computing_publication_material 'OLEX2 (Dolomanov et al., 2009)'
_computing_structure_refinement 'XL (Sheldrick, 2015b)'
_computing_structure_solution 'XT (Sheldrick, 2015a)'
_diffrn_ambient_temperature 273.15
_diffrn_detector 'charge-coupled device (CCD) area detector'
_diffrn_detector_area_resol_mean 7.9
_diffrn_detector_type 'Bruker APEX II'
_diffrn_measured_fraction_theta_full 1.000
_diffrn_measured_fraction_theta_max 0.994
_diffrn_measurement_device 'three-circle diffractometer'
_diffrn_measurement_device_type 'Bruker APEX II Quazar'
_diffrn_measurement_method '0.5\% \w and 0.5\% \f scans'
_diffrn_radiation_collimation 'focusing mirrors'
_diffrn_radiation_detector 'Bruker APEX II'
_diffrn_radiation_monochromator 'mirror optics'
_diffrn_radiation_probe x-ray
_diffrn_radiation_type 'Mo K\a'
_diffrn_radiation_wavelength 0.71073
_diffrn_radiation_xray_symbol K-L~3~
_diffrn_reflns_av_R_equivalents 0.0671
_diffrn_reflns_av_unetI/netI 0.1817
_diffrn_reflns_Laue_measured_fraction_full 1.000
_diffrn_reflns_Laue_measured_fraction_max 0.994
_diffrn_reflns_limit_h_max 11
_diffrn_reflns_limit_h_min -11
_diffrn_reflns_limit_k_max 13
_diffrn_reflns_limit_k_min -13
_diffrn_reflns_limit_l_max 13
_diffrn_reflns_limit_l_min -24
_diffrn_reflns_number 12408
_diffrn_reflns_point_group_measured_fraction_full 1.000
_diffrn_reflns_point_group_measured_fraction_max 0.994
_diffrn_reflns_theta_full 25.242
_diffrn_reflns_theta_max 28.369
_diffrn_reflns_theta_min 1.106
_diffrn_source 'microfocus sealed X-ray tube'
_diffrn_source_current 30.0
_diffrn_source_power 1.2
_diffrn_source_type 'Incoatec I\ms'
_diffrn_source_voltage 40.0
_diffrn_standards_number 0
_exptl_absorpt_coefficient_mu 2.107
_exptl_absorpt_correction_T_max 0.87
_exptl_absorpt_correction_T_min 0.86
_exptl_absorpt_correction_type multi-scan
_exptl_absorpt_process_details
;
SADABS-2016/2 (Krause et al., 2015) was used for absorption correction.
;
_exptl_crystal_colour green
_exptl_crystal_colour_primary green
_exptl_crystal_density_diffrn 2.160
_exptl_crystal_density_method 'not measured'
_exptl_crystal_description block
_exptl_crystal_F_000 1060
_exptl_crystal_size_max 0.24
_exptl_crystal_size_mid 0.22
_exptl_crystal_size_min 0.2
_refine_diff_density_max 1.138
_refine_diff_density_min -1.658
_refine_diff_density_rms 0.331
_refine_ls_extinction_method none
_refine_ls_goodness_of_fit_ref 0.920
_refine_ls_hydrogen_treatment constr
_refine_ls_matrix_type full
_refine_ls_number_parameters 476
_refine_ls_number_reflns 8272
_refine_ls_number_restraints 2
_refine_ls_restrained_S_all 0.920
_refine_ls_R_factor_all 0.1769
_refine_ls_R_factor_gt 0.0617
_refine_ls_shift/su_max 0.000
_refine_ls_shift/su_mean 0.000
_refine_ls_structure_factor_coef Fsqd
_refine_ls_weighting_details 'w=1/[\s^2^(Fo^2^)+(0.0610P)^2^] where P=(Fo^2^+2Fc^2^)/3'
_refine_ls_weighting_scheme calc
_refine_ls_wR_factor_gt 0.1175
_refine_ls_wR_factor_ref 0.1738
_reflns_Friedel_coverage 0.000
_reflns_number_gt 3613
_reflns_number_total 8272
_reflns_threshold_expression 'I > 2\s(I)'
_cod_data_source_file d1dt04341b2.cif
_cod_data_source_block 1_CCDC1
_cod_original_cell_volume 1666.5(4)
_cod_database_code 7710109
_shelx_shelxl_version_number 2018/3
_shelx_space_group_comment
;
The symmetry employed for this shelxl refinement is uniquely defined
by the following loop, which should always be used as a source of
symmetry information in preference to the above space-group names.
They are only intended as comments.
;
_olex2_refinement_description
;
1. Fixed Uiso
 At 1.2 times of:
  All C(H) groups, All C(H,H) groups, All N(H) groups
 At 1.5 times of:
  All O(H,H) groups
2. Restrained distances
 Co1-H3WA \\sim Co1-H3WB
 with sigma of 0.02
 Co1-H1WA \\sim Co1-H1WB
 with sigma of 0.02
3.a Free rotating group:
 O3W(H3WA,H3WB), O1W(H1WA,H1WB), O4W(H4WA,H4WB)
3.b Rotating group:
 O2W(H2WA,H2WB)
3.c Secondary CH2 refined with riding coordinates:
 C20(H20A,H20B)
3.d Aromatic/amide H refined with riding coordinates:
 N2(H2), N3(H3), C3(H3A), N4(H4), C6(H6), C9(H9), C10(H10), C11(H11), C12(H12),
  C15(H15), C16(H16), C17(H17), C18(H18), C19(H19), C21(H21), C22(H22),
 C23(H23), C24(H24), C25(H25)
;
_olex2_submission_special_instructions 'No special instructions were received'

loop_
_space_group_symop_operation_xyz
'x, y, z'
'-x, -y, -z'

loop_
_atom_site_label
_atom_site_type_symbol
_atom_site_fract_x
_atom_site_fract_y
_atom_site_fract_z
_atom_site_U_iso_or_equiv
_atom_site_adp_type
_atom_site_occupancy
_atom_site_site_symmetry_order
_atom_site_calc_flag
_atom_site_refinement_flags_posn
_atom_site_refinement_flags_adp
_atom_site_refinement_flags_occupancy
_atom_site_disorder_assembly
_atom_site_disorder_group
Te1 Te 1.000000 1.000000 0.000000 0.0200(2) Uani 1 2 d S . P . .
Mo1 Mo 0.94483(10) 0.73206(9) 0.08803(5) 0.0230(2) Uani 1 1 d . . . . .
Mo2 Mo 0.76941(10) 1.02178(9) 0.14348(5) 0.0228(2) Uani 1 1 d . . . . .
Mo3 Mo 0.82261(10) 1.28969(9) 0.05738(5) 0.0242(3) Uani 1 1 d . . . . .
Co1 Co 0.53781(16) 0.78258(14) 0.12584(9) 0.0269(4) Uani 1 1 d D . . . .
O1 O 1.1748(7) 1.0726(6) -0.0331(4) 0.0223(17) Uani 1 1 d . . . . .
O2 O 1.1212(7) 0.8414(7) 0.0420(4) 0.0214(16) Uani 1 1 d . . . . .
O3 O 0.9206(7) 0.8616(7) 0.1613(4) 0.0272(18) Uani 1 1 d . . . . .
O4 O 0.6079(8) 0.9511(7) 0.1537(4) 0.0308(19) Uani 1 1 d . . . . .
O5 O 1.0158(8) 1.3207(6) 0.0126(4) 0.0258(18) Uani 1 1 d . . . . .
O6 O 0.6942(8) 1.4093(7) 0.0131(4) 0.0299(19) Uani 1 1 d . . . . .
O7 O 0.7671(8) 0.6898(7) 0.1045(4) 0.0299(19) Uani 1 1 d . . . . .
O8 O 1.0734(8) 0.6157(7) 0.1297(4) 0.035(2) Uani 1 1 d . . . . .
O9 O 0.7812(9) 1.0954(7) 0.2219(4) 0.038(2) Uani 1 1 d . . . . .
O10 O 0.9674(8) 1.0934(7) 0.0889(4) 0.0256(18) Uani 1 1 d . . . . .
O11 O 0.6832(8) 1.1723(7) 0.0844(4) 0.0275(18) Uani 1 1 d . . . . .
O12 O 0.8411(9) 1.3520(7) 0.1384(4) 0.035(2) Uani 1 1 d . . . . .
O2W O 0.4922(8) 0.6050(7) 0.0928(4) 0.034(2) Uani 1 1 d . . . . .
H2WA H 0.422318 0.620875 0.062484 0.051 Uiso 1 1 d R U . . .
H2WB H 0.570248 0.563565 0.068794 0.051 Uiso 1 1 d R U . . .
N1 N 0.5418(10) 0.7099(9) 0.2358(6) 0.035(3) Uani 1 1 d . . . . .
O3W O 0.3134(8) 0.8660(9) 0.1426(5) 0.045(2) Uani 1 1 d G . . . .
H3WA H 0.241966 0.838761 0.123250 0.067 Uiso 1 1 d DG U . . .
H3WB H 0.274329 0.893225 0.183788 0.067 Uiso 1 1 d DG U . . .
O1W O 0.5357(10) 0.8490(10) 0.0155(5) 0.046(2) Uani 1 1 d G . . . .
H1WA H 0.464441 0.851142 -0.013318 0.069 Uiso 1 1 d DG U . . .
H1WB H 0.611983 0.862102 -0.011931 0.069 Uiso 1 1 d DG U . . .
O16 O -0.2326(10) 0.0167(8) 0.7231(5) 0.045(2) Uani 1 1 d . . . . .
O4W O 0.0421(11) 0.7902(9) 0.2970(6) 0.056(3) Uani 1 1 d G . . . .
H4WA H -0.020642 0.834593 0.268170 0.084 Uiso 1 1 d G U . . .
H4WB H 0.122127 0.823303 0.290511 0.084 Uiso 1 1 d G U . . .
O18 O 0.3749(9) 0.3894(9) 0.3893(6) 0.057(3) Uani 1 1 d . . . . .
N2 N -0.3052(11) -0.1121(9) 0.6408(6) 0.038(3) Uani 1 1 d . . . . .
H2 H -0.332988 -0.185889 0.635550 0.046 Uiso 1 1 calc R U . . .
N3 N 0.1856(11) 0.5345(10) 0.3380(6) 0.041(3) Uani 1 1 d . . . . .
H3 H 0.159119 0.612091 0.318762 0.049 Uiso 1 1 calc R U . . .
C1 C -0.2762(13) 0.1283(12) 0.4522(7) 0.034(3) Uani 1 1 d . . . . .
C2 C -0.1474(14) 0.2960(11) 0.3764(7) 0.036(3) Uani 1 1 d . . . . .
C3 C 0.4357(12) 0.6405(11) 0.2639(7) 0.032(3) Uani 1 1 d . . . . .
H3A H 0.353968 0.635713 0.235855 0.039 Uiso 1 1 calc R U . . .
N4 N -0.2113(11) -0.2837(10) 0.8763(6) 0.038(3) Uani 1 1 d . . . . .
H4 H -0.150467 -0.291102 0.911260 0.045 Uiso 1 1 calc R U . . .
C4 C 0.4416(13) 0.5776(11) 0.3303(7) 0.032(3) Uani 1 1 d . . . . .
C5 C -0.2976(14) -0.0295(11) 0.5787(6) 0.032(3) Uani 1 1 d . . . . .
C6 C -0.4194(14) -0.3443(11) 0.8256(7) 0.037(3) Uani 1 1 d . . . . .
H6 H -0.496127 -0.393592 0.827005 0.045 Uiso 1 1 calc R U . . .
C7 C 0.3268(14) 0.4936(11) 0.3548(7) 0.037(3) Uani 1 1 d . . . . .
C8 C 0.0703(12) 0.4520(12) 0.3509(7) 0.035(3) Uani 1 1 d . . . . .
C9 C -0.4064(12) -0.2564(10) 0.7696(6) 0.030(3) Uani 1 1 d . . . . .
H9 H -0.474639 -0.246797 0.732732 0.036 Uiso 1 1 calc R U . . .
C10 C 0.5648(14) 0.5827(12) 0.3728(8) 0.045(4) Uani 1 1 d . . . . .
H10 H 0.576387 0.536769 0.417122 0.054 Uiso 1 1 calc R U . . .
C11 C -0.1151(12) 0.3475(12) 0.3073(7) 0.039(3) Uani 1 1 d . . . . .
H11 H -0.165562 0.326089 0.268206 0.046 Uiso 1 1 calc R U . . .
C12 C 0.6684(14) 0.6585(12) 0.3464(8) 0.047(4) Uani 1 1 d . . . . .
H12 H 0.746693 0.670792 0.374785 0.056 Uiso 1 1 calc R U . . .
C13 C -0.2964(13) -0.1830(11) 0.7665(6) 0.031(3) Uani 1 1 d . . . . .
C14 C -0.2728(14) -0.0848(11) 0.7065(7) 0.035(3) Uani 1 1 d . . . . .
C15 C -0.1942(13) -0.1986(11) 0.8219(7) 0.032(3) Uani 1 1 d . . . . .
H15 H -0.116155 -0.150691 0.820862 0.039 Uiso 1 1 calc R U . . .
C16 C 0.6556(14) 0.7156(11) 0.2779(7) 0.038(3) Uani 1 1 d . . . . .
H16 H 0.730920 0.760979 0.259936 0.046 Uiso 1 1 calc R U . . .
C17 C -0.3448(17) 0.1016(13) 0.5772(9) 0.065(5) Uani 1 1 d . . . . .
H17 H -0.385811 0.141793 0.620082 0.078 Uiso 1 1 calc R U . . .
C18 C -0.3195(15) -0.3594(11) 0.8795(7) 0.042(3) Uani 1 1 d . . . . .
H18 H -0.325333 -0.420152 0.917633 0.050 Uiso 1 1 calc R U . . .
C19 C 0.0404(15) 0.4047(13) 0.4185(7) 0.046(3) Uani 1 1 d . . . . .
H19 H 0.096169 0.423066 0.456451 0.055 Uiso 1 1 calc R U . . .
C20 C -0.2697(13) 0.2112(12) 0.3837(7) 0.037(3) Uani 1 1 d . . . . .
H20A H -0.368901 0.268827 0.379524 0.044 Uiso 1 1 calc R U . . .
H20B H -0.254048 0.153108 0.342861 0.044 Uiso 1 1 calc R U . . .
C21 C -0.0111(13) 0.4286(11) 0.2953(7) 0.035(3) Uani 1 1 d . . . . .
H21 H 0.003044 0.466989 0.249507 0.042 Uiso 1 1 calc R U . . .
C22 C -0.0702(14) 0.3300(14) 0.4328(7) 0.050(4) Uani 1 1 d . . . . .
H22 H -0.092794 0.302657 0.480222 0.060 Uiso 1 1 calc R U . . .
C23 C -0.3361(17) 0.1777(14) 0.5175(8) 0.063(5) Uani 1 1 d . . . . .
H23 H -0.372358 0.267968 0.520541 0.075 Uiso 1 1 calc R U . . .
C24 C -0.247(2) -0.0840(15) 0.5133(8) 0.082(6) Uani 1 1 d . . . . .
H24 H -0.225392 -0.175175 0.510257 0.098 Uiso 1 1 calc R U . . .
C25 C -0.229(2) -0.0070(16) 0.4514(9) 0.092(7) Uani 1 1 d . . . . .
H25 H -0.183489 -0.046606 0.409016 0.110 Uiso 1 1 calc R U . . .

loop_
_atom_site_aniso_label
_atom_site_aniso_U_11
_atom_site_aniso_U_22
_atom_site_aniso_U_33
_atom_site_aniso_U_23
_atom_site_aniso_U_13
_atom_site_aniso_U_12
Te1 0.0216(5) 0.0170(5) 0.0208(6) 0.0012(5) 0.0014(5) -0.0039(4)
Mo1 0.0242(5) 0.0200(5) 0.0237(6) 0.0038(5) 0.0008(4) -0.0037(4)
Mo2 0.0254(5) 0.0206(5) 0.0221(6) -0.0007(4) 0.0030(4) -0.0055(4)
Mo3 0.0276(6) 0.0187(5) 0.0249(6) -0.0005(5) 0.0016(5) -0.0018(4)
Co1 0.0269(8) 0.0255(8) 0.0290(9) 0.0008(7) 0.0009(7) -0.0078(6)
O1 0.023(4) 0.019(4) 0.025(4) 0.000(3) 0.001(3) -0.004(3)
O2 0.019(4) 0.025(4) 0.021(4) 0.001(3) -0.003(3) -0.005(3)
O3 0.024(4) 0.029(4) 0.029(5) 0.004(4) 0.004(3) -0.008(3)
O4 0.026(4) 0.034(4) 0.031(5) -0.002(4) 0.004(4) -0.005(3)
O5 0.027(4) 0.022(4) 0.030(5) 0.002(4) -0.005(3) -0.007(3)
O6 0.022(4) 0.027(4) 0.036(5) 0.002(4) 0.002(4) 0.004(3)
O7 0.031(4) 0.026(4) 0.034(5) 0.006(4) -0.002(4) -0.009(3)
O8 0.033(4) 0.032(5) 0.037(5) 0.003(4) -0.003(4) 0.001(4)
O9 0.045(5) 0.036(5) 0.033(5) 0.001(4) 0.003(4) -0.015(4)
O10 0.029(4) 0.020(4) 0.027(5) 0.005(3) 0.000(3) -0.007(3)
O11 0.024(4) 0.030(4) 0.028(5) 0.000(4) 0.005(3) -0.006(3)
O12 0.049(5) 0.033(5) 0.024(5) 0.002(4) 0.002(4) -0.012(4)
O2W 0.032(5) 0.032(4) 0.037(5) 0.007(4) 0.002(4) -0.006(4)
N1 0.027(5) 0.037(6) 0.041(7) 0.001(5) 0.004(5) -0.010(5)
O3W 0.033(5) 0.057(6) 0.044(6) -0.014(5) -0.004(4) -0.002(4)
O1W 0.049(6) 0.055(6) 0.036(6) 0.010(5) -0.005(4) -0.018(5)
O16 0.061(6) 0.044(5) 0.036(6) 0.010(4) -0.005(5) -0.025(5)
O4W 0.059(7) 0.049(6) 0.066(8) 0.021(5) -0.016(6) -0.024(5)
O18 0.044(6) 0.046(6) 0.079(8) 0.017(6) 0.005(5) -0.013(4)
N2 0.053(7) 0.027(5) 0.038(7) 0.007(5) -0.002(6) -0.018(5)
N3 0.037(6) 0.037(6) 0.049(7) -0.003(5) 0.008(5) -0.012(5)
C1 0.043(7) 0.031(7) 0.029(7) -0.002(6) 0.005(6) -0.013(6)
C2 0.059(8) 0.026(6) 0.025(7) -0.002(5) 0.009(6) -0.013(6)
C3 0.029(6) 0.036(7) 0.033(7) -0.004(6) 0.007(5) -0.011(5)
N4 0.040(6) 0.045(6) 0.030(6) -0.001(5) -0.009(5) -0.012(5)
C4 0.028(6) 0.032(7) 0.031(7) 0.000(6) 0.007(5) 0.000(5)
C5 0.051(8) 0.032(7) 0.018(6) -0.004(5) -0.006(6) -0.019(6)
C6 0.043(7) 0.034(7) 0.038(8) -0.001(6) -0.006(6) -0.014(6)
C7 0.035(7) 0.025(6) 0.048(9) 0.009(6) 0.005(6) -0.004(5)
C8 0.017(6) 0.044(7) 0.042(8) 0.015(6) 0.000(6) -0.005(5)
C9 0.035(7) 0.028(6) 0.029(7) 0.005(5) -0.011(5) -0.009(5)
C10 0.049(8) 0.035(7) 0.046(9) 0.005(7) 0.013(7) 0.002(6)
C11 0.031(7) 0.053(8) 0.035(8) -0.008(7) 0.011(6) -0.016(6)
C12 0.041(8) 0.042(8) 0.054(10) 0.008(7) -0.006(7) -0.001(6)
C13 0.032(6) 0.033(6) 0.027(7) 0.002(5) 0.002(5) -0.004(5)
C14 0.046(8) 0.025(6) 0.033(8) 0.008(6) -0.001(6) -0.005(6)
C15 0.029(6) 0.029(6) 0.039(8) 0.001(6) -0.002(6) -0.007(5)
C16 0.039(7) 0.038(7) 0.039(8) -0.001(6) 0.011(6) -0.011(6)
C17 0.092(12) 0.035(8) 0.053(10) 0.012(7) 0.030(9) 0.013(8)
C18 0.059(9) 0.027(7) 0.036(8) -0.001(6) 0.008(7) -0.004(6)
C19 0.060(9) 0.052(8) 0.031(8) 0.006(7) -0.002(7) -0.026(7)
C20 0.045(7) 0.042(7) 0.027(7) 0.014(6) -0.011(6) -0.016(6)
C21 0.036(7) 0.028(6) 0.035(8) 0.006(6) 0.007(6) 0.004(5)
C22 0.056(9) 0.075(10) 0.023(7) 0.004(7) 0.008(7) -0.027(8)
C23 0.094(12) 0.037(8) 0.042(10) 0.010(7) 0.012(9) 0.015(8)
C24 0.161(18) 0.037(9) 0.037(10) 0.014(8) -0.002(11) 0.003(10)
C25 0.161(18) 0.059(11) 0.031(10) -0.004(8) 0.017(11) 0.031(11)

loop_
_atom_type_symbol
_atom_type_description
_atom_type_scat_dispersion_real
_atom_type_scat_dispersion_imag
_atom_type_scat_source
C C 0.0033 0.0016 'International Tables Vol C Tables 4.2.6.8 and 6.1.1.4'
H H 0.0000 0.0000 'International Tables Vol C Tables 4.2.6.8 and 6.1.1.4'
Co Co 0.3494 0.9721 'International Tables Vol C Tables 4.2.6.8 and 6.1.1.4'
Mo Mo -1.6832 0.6857 'International Tables Vol C Tables 4.2.6.8 and 6.1.1.4'
N N 0.0061 0.0033 'International Tables Vol C Tables 4.2.6.8 and 6.1.1.4'
O O 0.0106 0.0060 'International Tables Vol C Tables 4.2.6.8 and 6.1.1.4'
Te Te -0.5308 1.6751 'International Tables Vol C Tables 4.2.6.8 and 6.1.1.4'

loop_
_geom_angle_atom_site_label_1
_geom_angle_atom_site_label_2
_geom_angle_atom_site_label_3
_geom_angle
_geom_angle_site_symmetry_1
_geom_angle_site_symmetry_3
_geom_angle_publ_flag
O1 Te1 O1 180.0(3) 2_775 . ?
O1 Te1 O2 85.8(3) 2_775 . ?
O1 Te1 O2 94.2(3) . . ?
O1 Te1 O2 94.2(3) 2_775 2_775 ?
O1 Te1 O2 85.8(3) . 2_775 ?
O1 Te1 O10 85.7(3) 2_775 . ?
O1 Te1 O10 94.3(3) 2_775 2_775 ?
O1 Te1 O10 85.7(3) . 2_775 ?
O1 Te1 O10 94.3(3) . . ?
O2 Te1 O2 180.0 2_775 . ?
O10 Te1 O2 85.1(3) 2_775 . ?
O10 Te1 O2 85.1(3) . 2_775 ?
O10 Te1 O2 94.9(3) . . ?
O10 Te1 O2 94.9(3) 2_775 2_775 ?
O10 Te1 O10 180.0(2) . 2_775 ?
O2 Mo1 O1 70.7(2) . 2_775 ?
O3 Mo1 O1 74.5(3) . 2_775 ?
O3 Mo1 O2 82.4(3) . . ?
O3 Mo1 O5 151.5(3) . 2_775 ?
O5 Mo1 O1 82.1(3) 2_775 2_775 ?
O5 Mo1 O2 74.7(3) 2_775 . ?
O7 Mo1 O1 88.8(3) . 2_775 ?
O7 Mo1 O2 159.1(3) . . ?
O7 Mo1 O3 96.6(3) . . ?
O7 Mo1 O5 98.9(3) . 2_775 ?
O8 Mo1 O1 162.9(3) . 2_775 ?
O8 Mo1 O2 93.7(3) . . ?
O8 Mo1 O3 97.3(3) . . ?
O8 Mo1 O5 100.8(3) . 2_775 ?
O8 Mo1 O7 107.2(4) . . ?
O3 Mo2 O1 74.8(3) . 2_775 ?
O3 Mo2 O10 83.8(3) . . ?
O4 Mo2 O1 89.0(3) . 2_775 ?
O4 Mo2 O3 97.2(3) . . ?
O4 Mo2 O10 159.0(3) . . ?
O4 Mo2 O11 97.5(3) . . ?
O9 Mo2 O1 163.5(3) . 2_775 ?
O9 Mo2 O3 97.8(4) . . ?
O9 Mo2 O4 106.7(4) . . ?
O9 Mo2 O10 93.9(3) . . ?
O9 Mo2 O11 100.1(3) . . ?
O10 Mo2 O1 70.9(2) . 2_775 ?
O11 Mo2 O1 82.3(3) . 2_775 ?
O11 Mo2 O3 152.5(3) . . ?
O11 Mo2 O10 74.3(3) . . ?
O5 Mo3 O2 73.0(3) . 2_775 ?
O5 Mo3 O10 82.7(3) . . ?
O6 Mo3 O2 93.9(3) . 2_775 ?
O6 Mo3 O5 100.9(3) . . ?
O6 Mo3 O10 161.7(3) . . ?
O6 Mo3 O11 97.3(3) . . ?
O10 Mo3 O2 69.9(3) . 2_775 ?
O11 Mo3 O2 82.9(3) . 2_775 ?
O11 Mo3 O5 150.5(3) . . ?
O11 Mo3 O10 73.1(3) . . ?
O12 Mo3 O2 159.5(3) . 2_775 ?
O12 Mo3 O5 96.3(3) . . ?
O12 Mo3 O6 105.5(4) . . ?
O12 Mo3 O10 91.8(3) . . ?
O12 Mo3 O11 100.9(3) . . ?
O4 Co1 O7 90.2(3) . . ?
O4 Co1 O2W 173.5(3) . . ?
O4 Co1 N1 91.5(3) . . ?
O4 Co1 O1W 89.9(3) . . ?
O7 Co1 N1 91.5(3) . . ?
O7 Co1 O1W 87.5(3) . . ?
O2W Co1 O7 83.5(3) . . ?
O2W Co1 N1 90.1(3) . . ?
O2W Co1 O1W 88.4(3) . . ?
O3W Co1 O4 92.4(3) . . ?
O3W Co1 O7 177.1(3) . . ?
O3W Co1 O2W 93.9(3) . . ?
O3W Co1 N1 89.8(4) . . ?
O3W Co1 O1W 91.1(4) . . ?
O1W Co1 N1 178.3(4) . . ?
Te1 O1 Mo1 100.4(3) . 2_775 ?
Te1 O1 Mo2 100.5(3) . 2_775 ?
Mo2 O1 Mo1 90.8(3) 2_775 2_775 ?
Te1 O2 Mo1 103.1(3) . . ?
Te1 O2 Mo3 101.4(3) . 2_775 ?
Mo1 O2 Mo3 92.8(2) . 2_775 ?
Mo1 O3 Mo2 115.5(4) . . ?
Mo2 O4 Co1 139.2(4) . . ?
Mo3 O5 Mo1 114.5(3) . 2_775 ?
Mo1 O7 Co1 138.9(4) . . ?
Te1 O10 Mo2 102.8(3) . . ?
Te1 O10 Mo3 103.6(3) . . ?
Mo2 O10 Mo3 92.8(3) . . ?
Mo2 O11 Mo3 114.3(3) . . ?
Co1 O2W H2WA 109.2 . . ?
Co1 O2W H2WB 109.4 . . ?
H2WA O2W H2WB 104.5 . . ?
C3 N1 Co1 120.9(8) . . ?
C16 N1 Co1 122.6(8) . . ?
C16 N1 C3 116.0(11) . . ?
Co1 O3W H3WA 123.0 . . ?
Co1 O3W H3WB 122.8 . . ?
H3WA O3W H3WB 104.5 . . ?
Co1 O1W H1WA 127.1 . . ?
Co1 O1W H1WB 127.1 . . ?
H1WA O1W H1WB 104.4 . . ?
H4WA O4W H4WB 104.5 . . ?
C5 N2 H2 117.6 . . ?
C14 N2 H2 117.6 . . ?
C14 N2 C5 124.9(10) . . ?
C7 N3 H3 119.1 . . ?
C7 N3 C8 121.8(10) . . ?
C8 N3 H3 119.1 . . ?
C23 C1 C20 123.6(12) . . ?
C23 C1 C25 115.4(13) . . ?
C25 C1 C20 120.8(12) . . ?
C11 C2 C20 117.4(11) . . ?
C22 C2 C11 117.3(11) . . ?
C22 C2 C20 125.3(11) . . ?
N1 C3 H3A 117.9 . . ?
N1 C3 C4 124.2(12) . . ?
C4 C3 H3A 117.9 . . ?
C15 N4 H4 118.3 . . ?
C15 N4 C18 123.4(11) . . ?
C18 N4 H4 118.3 . . ?
C3 C4 C7 120.9(11) . . ?
C3 C4 C10 118.6(11) . . ?
C10 C4 C7 120.3(12) . . ?
C17 C5 N2 124.8(12) . . ?
C17 C5 C24 115.6(13) . . ?
C24 C5 N2 119.4(11) . . ?
C9 C6 H6 120.2 . . ?
C18 C6 H6 120.2 . . ?
C18 C6 C9 119.6(12) . . ?
O18 C7 N3 124.9(11) . . ?
O18 C7 C4 117.3(11) . . ?
N3 C7 C4 117.8(11) . . ?
C19 C8 N3 120.3(12) . . ?
C21 C8 N3 119.4(11) . . ?
C21 C8 C19 120.2(11) . . ?
C6 C9 H9 119.3 . . ?
C13 C9 C6 121.4(11) . . ?
C13 C9 H9 119.3 . . ?
C4 C10 H10 121.3 . . ?
C12 C10 C4 117.5(13) . . ?
C12 C10 H10 121.3 . . ?
C2 C11 H11 119.0 . . ?
C21 C11 C2 122.0(12) . . ?
C21 C11 H11 119.0 . . ?
C10 C12 H12 120.1 . . ?
C16 C12 C10 119.7(13) . . ?
C16 C12 H12 120.1 . . ?
C9 C13 C14 124.9(11) . . ?
C9 C13 C15 118.8(11) . . ?
C15 C13 C14 116.2(11) . . ?
O16 C14 N2 125.5(11) . . ?
O16 C14 C13 117.8(12) . . ?
N2 C14 C13 116.6(11) . . ?
N4 C15 C13 118.3(11) . . ?
N4 C15 H15 120.8 . . ?
C13 C15 H15 120.8 . . ?
N1 C16 C12 123.8(12) . . ?
N1 C16 H16 118.1 . . ?
C12 C16 H16 118.1 . . ?
C5 C17 H17 118.2 . . ?
C23 C17 C5 123.6(14) . . ?
C23 C17 H17 118.2 . . ?
N4 C18 C6 118.4(12) . . ?
N4 C18 H18 120.8 . . ?
C6 C18 H18 120.8 . . ?
C8 C19 H19 119.1 . . ?
C8 C19 C22 121.7(13) . . ?
C22 C19 H19 119.1 . . ?
C1 C20 C2 117.1(10) . . ?
C1 C20 H20A 108.0 . . ?
C1 C20 H20B 108.0 . . ?
C2 C20 H20A 108.0 . . ?
C2 C20 H20B 108.0 . . ?
H20A C20 H20B 107.3 . . ?
C8 C21 C11 119.0(12) . . ?
C8 C21 H21 120.5 . . ?
C11 C21 H21 120.5 . . ?
C2 C22 H22 120.2 . . ?
C19 C22 C2 119.5(12) . . ?
C19 C22 H22 120.2 . . ?
C1 C23 H23 118.7 . . ?
C17 C23 C1 122.6(13) . . ?
C17 C23 H23 118.7 . . ?
C5 C24 H24 119.1 . . ?
C5 C24 C25 121.7(14) . . ?
C25 C24 H24 119.1 . . ?
C1 C25 C24 120.5(14) . . ?
C1 C25 H25 119.7 . . ?
C24 C25 H25 119.7 . . ?

loop_
_geom_bond_atom_site_label_1
_geom_bond_atom_site_label_2
_geom_bond_distance
_geom_bond_site_symmetry_2
_geom_bond_publ_flag
Te1 O1 1.916(6) 2_775 ?
Te1 O1 1.916(6) . ?
Te1 O2 1.941(7) . ?
Te1 O2 1.941(7) 2_775 ?
Te1 O10 1.917(7) . ?
Te1 O10 1.917(7) 2_775 ?
Mo1 O1 2.318(7) 2_775 ?
Mo1 O2 2.220(7) . ?
Mo1 O3 1.918(7) . ?
Mo1 O5 1.950(7) 2_775 ?
Mo1 O7 1.731(7) . ?
Mo1 O8 1.687(7) . ?
Mo2 O1 2.279(7) 2_775 ?
Mo2 O3 1.951(7) . ?
Mo2 O4 1.737(7) . ?
Mo2 O9 1.682(8) . ?
Mo2 O10 2.216(7) . ?
Mo2 O11 1.924(7) . ?
Mo3 O2 2.299(7) 2_775 ?
Mo3 O5 1.941(7) . ?
Mo3 O6 1.728(7) . ?
Mo3 O10 2.258(7) . ?
Mo3 O11 1.934(7) . ?
Mo3 O12 1.683(8) . ?
Co1 O4 2.062(7) . ?
Co1 O7 2.100(7) . ?
Co1 O2W 2.084(7) . ?
Co1 N1 2.135(11) . ?
Co1 O3W 2.026(8) . ?
Co1 O1W 2.121(9) . ?
O2W H2WA 0.8510 . ?
O2W H2WB 0.8506 . ?
N1 C3 1.362(13) . ?
N1 C16 1.326(15) . ?
O3W H3WA 0.8500 . ?
O3W H3WB 0.8502 . ?
O1W H1WA 0.8502 . ?
O1W H1WB 0.8506 . ?
O16 C14 1.232(13) . ?
O4W H4WA 0.8499 . ?
O4W H4WB 0.8500 . ?
O18 C7 1.245(13) . ?
N2 H2 0.8600 . ?
N2 C5 1.408(14) . ?
N2 C14 1.317(15) . ?
N3 H3 0.8600 . ?
N3 C7 1.299(14) . ?
N3 C8 1.464(14) . ?
C1 C20 1.503(16) . ?
C1 C23 1.364(17) . ?
C1 C25 1.382(18) . ?
C2 C11 1.396(16) . ?
C2 C20 1.526(15) . ?
C2 C22 1.378(17) . ?
C3 H3A 0.9300 . ?
C3 C4 1.362(16) . ?
N4 H4 0.8600 . ?
N4 C15 1.328(14) . ?
N4 C18 1.356(14) . ?
C4 C7 1.507(15) . ?
C4 C10 1.399(17) . ?
C5 C17 1.341(16) . ?
C5 C24 1.364(18) . ?
C6 H6 0.9300 . ?
C6 C9 1.363(16) . ?
C6 C18 1.360(17) . ?
C8 C19 1.352(16) . ?
C8 C21 1.350(16) . ?
C9 H9 0.9300 . ?
C9 C13 1.352(14) . ?
C10 H10 0.9300 . ?
C10 C12 1.380(17) . ?
C11 H11 0.9300 . ?
C11 C21 1.371(15) . ?
C12 H12 0.9300 . ?
C12 C16 1.374(17) . ?
C13 C14 1.504(16) . ?
C13 C15 1.396(16) . ?
C15 H15 0.9300 . ?
C16 H16 0.9300 . ?
C17 H17 0.9300 . ?
C17 C23 1.334(18) . ?
C18 H18 0.9300 . ?
C19 H19 0.9300 . ?
C19 C22 1.375(16) . ?
C20 H20A 0.9700 . ?
C20 H20B 0.9700 . ?
C21 H21 0.9300 . ?
C22 H22 0.9300 . ?
C23 H23 0.9300 . ?
C24 H24 0.9300 . ?
C24 C25 1.39(2) . ?
C25 H25 0.9300 . ?

loop_
_geom_torsion_atom_site_label_1
_geom_torsion_atom_site_label_2
_geom_torsion_atom_site_label_3
_geom_torsion_atom_site_label_4
_geom_torsion
_geom_torsion_site_symmetry_1
_geom_torsion_site_symmetry_2
_geom_torsion_site_symmetry_3
_geom_torsion_site_symmetry_4
_geom_torsion_publ_flag
Co1 N1 C3 C4 171.7(8) . . . . ?
Co1 N1 C16 C12 -173.5(9) . . . . ?
O1 Mo1 O7 Co1 -31.4(6) 2_775 . . . ?
O1 Mo2 O4 Co1 33.3(7) 2_775 . . . ?
O2 Mo1 O7 Co1 -43.1(13) . . . . ?
O3 Mo1 O7 Co1 42.8(7) . . . . ?
O3 Mo2 O4 Co1 -41.3(7) . . . . ?
O5 Mo1 O7 Co1 -113.2(7) 2_775 . . . ?
O8 Mo1 O7 Co1 142.6(6) . . . . ?
O9 Mo2 O4 Co1 -141.6(7) . . . . ?
O10 Mo2 O4 Co1 50.1(13) . . . . ?
O11 Mo2 O4 Co1 115.4(7) . . . . ?
N1 C3 C4 C7 -174.9(10) . . . . ?
N1 C3 C4 C10 -0.7(17) . . . . ?
N2 C5 C17 C23 179.9(15) . . . . ?
N2 C5 C24 C25 -175.8(16) . . . . ?
N3 C8 C19 C22 178.1(12) . . . . ?
N3 C8 C21 C11 177.7(10) . . . . ?
C2 C11 C21 C8 4.8(18) . . . . ?
C3 N1 C16 C12 -1.1(17) . . . . ?
C3 C4 C7 O18 140.9(13) . . . . ?
C3 C4 C7 N3 -38.7(16) . . . . ?
C3 C4 C10 C12 3.9(17) . . . . ?
C4 C10 C12 C16 -5.7(18) . . . . ?
C5 N2 C14 O16 1(2) . . . . ?
C5 N2 C14 C13 176.7(10) . . . . ?
C5 C17 C23 C1 -1(3) . . . . ?
C5 C24 C25 C1 -7(3) . . . . ?
C6 C9 C13 C14 179.4(11) . . . . ?
C6 C9 C13 C15 0.2(17) . . . . ?
C7 N3 C8 C19 57.5(17) . . . . ?
C7 N3 C8 C21 -125.5(13) . . . . ?
C7 C4 C10 C12 178.1(11) . . . . ?
C8 N3 C7 O18 -8(2) . . . . ?
C8 N3 C7 C4 171.9(11) . . . . ?
C8 C19 C22 C2 4(2) . . . . ?
C9 C6 C18 N4 1.3(17) . . . . ?
C9 C13 C14 O16 143.5(12) . . . . ?
C9 C13 C14 N2 -32.9(17) . . . . ?
C9 C13 C15 N4 -1.2(16) . . . . ?
C10 C4 C7 O18 -33.2(17) . . . . ?
C10 C4 C7 N3 147.2(12) . . . . ?
C10 C12 C16 N1 4.5(19) . . . . ?
C11 C2 C20 C1 164.7(11) . . . . ?
C11 C2 C22 C19 -4(2) . . . . ?
C14 N2 C5 C17 -41(2) . . . . ?
C14 N2 C5 C24 142.9(15) . . . . ?
C14 C13 C15 N4 179.6(10) . . . . ?
C15 N4 C18 C6 -2.4(17) . . . . ?
C15 C13 C14 O16 -37.3(16) . . . . ?
C15 C13 C14 N2 146.3(11) . . . . ?
C16 N1 C3 C4 -0.8(16) . . . . ?
C17 C5 C24 C25 8(3) . . . . ?
C18 N4 C15 C13 2.3(17) . . . . ?
C18 C6 C9 C13 -0.3(18) . . . . ?
C19 C8 C21 C11 -5.3(18) . . . . ?
C20 C1 C23 C17 178.0(14) . . . . ?
C20 C1 C25 C24 -174.2(16) . . . . ?
C20 C2 C11 C21 177.6(11) . . . . ?
C20 C2 C22 C19 178.4(12) . . . . ?
C21 C8 C19 C22 1(2) . . . . ?
C22 C2 C11 C21 0.0(18) . . . . ?
C22 C2 C20 C1 -17.9(19) . . . . ?
C23 C1 C20 C2 75.9(17) . . . . ?
C23 C1 C25 C24 2(3) . . . . ?
C24 C5 C17 C23 -4(2) . . . . ?
C25 C1 C20 C2 -108.0(15) . . . . ?
C25 C1 C23 C17 2(2) . . . . ?
